data_1574556
loop_
_publ_author_name
'Zhang, Yu'
'Sun, Xiaotian'
'Wang, Weizhou'

_publ_section_title
;
 Strong supramolecular synthons assembled by hydrogen bonds and chalcogen
 bonds
;
_journal_issue 21
_journal_name_full CrystEngComm
_journal_page_first 3439
_journal_page_last 3443
_journal_paper_doi 10.1039/D5CE00262A
_journal_volume 27
_journal_year 2025
_chemical_formula_moiety 'C6 H4 N2 Se, C8 H5 N O6'
_chemical_formula_sum 'C14 H9 N3 O6 Se'
_chemical_formula_weight 394.203
_space_group_crystal_system monoclinic
_space_group_IT_number 13
_space_group_name_Hall '-P 2yc'
_space_group_name_H-M_alt 'P 1 2/c 1'
_symmetry_Int_Tables_number 13
_atom_sites_solution_primary iterative
_audit_creation_date 2023-04-25
_audit_creation_method
;
Olex2 1.5-alpha
(compiled 2022.02.24 svn.r684696ac for OlexSys, GUI svn.r6476)
;
_audit_update_record
;
2025-03-09 deposited with the CCDC.	2025-05-01 downloaded from the CCDC.
;
_cell_angle_alpha 90
_cell_angle_beta 99.648(5)
_cell_angle_gamma 90
_cell_formula_units_Z 2
_cell_length_a 11.3555(4)
_cell_length_b 9.1502(3)
_cell_length_c 7.1692(4)
_cell_measurement_reflns_used 2894
_cell_measurement_temperature 293(2)
_cell_measurement_theta_max 26.7560
_cell_measurement_theta_min 4.2550
_cell_volume 734.38(6)
_computing_cell_refinement 'CrysAlisPro 1.171.41.121a (Rigaku OD, 2021)'
_computing_data_collection 'CrysAlisPro 1.171.41.121a (Rigaku OD, 2021)'
_computing_data_reduction 'CrysAlisPro 1.171.41.121a (Rigaku OD, 2021)'
_computing_molecular_graphics 'Olex2 1.5-alpha (Dolomanov et al., 2009)'
_computing_publication_material 'Olex2 1.5-alpha (Dolomanov et al., 2009)'
_computing_structure_refinement 'olex2.refine 1.5-alpha (Bourhis et al., 2015)'
_computing_structure_solution 'olex2.solve 1.5-alpha (Bourhis et al., 2015)'
_diffrn_ambient_temperature 293
_diffrn_detector 'CCD plate'
_diffrn_detector_area_resol_mean 8.0584
_diffrn_detector_type EosS2
_diffrn_measured_fraction_theta_full 0.9610
_diffrn_measured_fraction_theta_max 0.8717
_diffrn_measurement_details
;
List of Runs (angles in degrees, time in seconds):

  # Type    Start    End  Width  t~exp~   \w     \q     \k     \f   Frames
#--------------------------------------------------------------------------
  1  \w    -10.00  42.00   1.00    4.46    --   17.09  77.00  60.00   52
  2  \w      0.00  84.00   1.00    4.46    --   17.09  57.00  30.00   84
  3  \w     39.00  89.00   1.00    4.46    --   17.09 178.00-180.00   50
  4  \w     39.00  89.00   1.00    4.46    --   17.09 178.00 -90.00   50
  5  \w     -2.00  86.00   1.00    4.46    --   17.09  38.00  60.00   88
  6  \w    -10.00  42.00   1.00    4.46    --   17.09  77.00-180.00   52
  7  \w    -10.00  42.00   1.00    4.46    --   17.09  77.00-120.00   52
  8  \w    -52.00  -2.00   1.00    4.46    --   17.09 -38.00-120.00   50
;
_diffrn_measurement_device 'four-circle diffractometer'
_diffrn_measurement_device_type 'SuperNova, Single source at offset/far, EosS2'
_diffrn_measurement_method '\w scans'
_diffrn_orient_matrix_type 'CrysAlisPro convention (1999,Acta A55,543-557)'
_diffrn_orient_matrix_UB_11 0.0165948000
_diffrn_orient_matrix_UB_12 0.0650636000
_diffrn_orient_matrix_UB_13 0.0515279000
_diffrn_orient_matrix_UB_21 -0.0566694000
_diffrn_orient_matrix_UB_22 0.0306300000
_diffrn_orient_matrix_UB_23 -0.0353878000
_diffrn_orient_matrix_UB_31 -0.0228537000
_diffrn_orient_matrix_UB_32 -0.0288839000
_diffrn_orient_matrix_UB_33 0.0786227000
_diffrn_radiation_monochromator mirror
_diffrn_radiation_probe x-ray
_diffrn_radiation_type 'Mo K\a'
_diffrn_radiation_wavelength 0.71073
_diffrn_reflns_av_R_equivalents 0.0377
_diffrn_reflns_av_unetI/netI 0.0371
_diffrn_reflns_Laue_measured_fraction_full 0.9610
_diffrn_reflns_Laue_measured_fraction_max 0.8717
_diffrn_reflns_limit_h_max 15
_diffrn_reflns_limit_h_min -15
_diffrn_reflns_limit_k_max 12
_diffrn_reflns_limit_k_min -12
_diffrn_reflns_limit_l_max 6
_diffrn_reflns_limit_l_min -9
_diffrn_reflns_number 7626
_diffrn_reflns_point_group_measured_fraction_full 0.9610
_diffrn_reflns_point_group_measured_fraction_max 0.8717
_diffrn_reflns_theta_full 25.2417
_diffrn_reflns_theta_max 29.20
_diffrn_reflns_theta_min 3.64
_diffrn_source 'micro-focus sealed X-ray tube'
_diffrn_source_type 'SuperNova (Mo) X-ray Source'
_exptl_absorpt_coefficient_mu 2.595
_exptl_absorpt_correction_T_max 1.00000
_exptl_absorpt_correction_T_min 0.77236
_exptl_absorpt_correction_type multi-scan
_exptl_absorpt_process_details
;
CrysAlisPro 1.171.41.121a (Rigaku Oxford Diffraction, 2021)
Empirical absorption correction using spherical harmonics,
implemented in SCALE3 ABSPACK scaling algorithm.
;
_exptl_crystal_colour colourless
_exptl_crystal_colour_primary colourless
_exptl_crystal_density_diffrn 1.783
_exptl_crystal_description block
_exptl_crystal_F_000 392.270
_exptl_crystal_size_max 0.3
_exptl_crystal_size_mid 0.25
_exptl_crystal_size_min 0.18
_refine_diff_density_max 0.7491
_refine_diff_density_min -0.4957
_refine_diff_density_rms 0.1089
_refine_ls_d_res_high 0.7284
_refine_ls_d_res_low 5.5974
_refine_ls_goodness_of_fit_ref 1.0756
_refine_ls_hydrogen_treatment constr
_refine_ls_matrix_type full
_refine_ls_number_constraints 10
_refine_ls_number_parameters 112
_refine_ls_number_reflns 1733
_refine_ls_number_restraints 0
_refine_ls_restrained_S_all 1.0756
_refine_ls_R_factor_all 0.0504
_refine_ls_R_factor_gt 0.0384
_refine_ls_shift/su_max -0.0007
_refine_ls_shift/su_mean 0.0001
_refine_ls_structure_factor_coef Fsqd
_refine_ls_weighting_details 'w=1/[\s^2^(Fo^2^)+(0.0342P)^2^+0.2925P] where P=(Fo^2^+2Fc^2^)/3'
_refine_ls_weighting_scheme calc
_refine_ls_wR_factor_gt 0.0772
_refine_ls_wR_factor_ref 0.0829
_reflns_Friedel_coverage 0.0
_reflns_limit_h_max 15
_reflns_limit_h_min -15
_reflns_limit_k_max 12
_reflns_limit_k_min 0
_reflns_limit_l_max 9
_reflns_limit_l_min 0
_reflns_number_gt 1484
_reflns_number_total 1733
_reflns_threshold_expression I>=2u(I)
_cod_data_source_file d5ce00262a2.cif
_cod_data_source_block WWZ2023041201_auto
_cod_depositor_comments 'Adding full bibliography for 1574556--1574561.cif.'
_cod_database_code 1574556
_olex2_refinement_description
;
1. Fixed Uiso
 At 1.2 times of:
  All C(H) groups
 At 1.5 times of:
  All O(H) groups
2.a Aromatic/amide H refined with riding coordinates:
 C2(H2), C3(H3), C5(H5), C7(H7)
2.b Idealised tetrahedral OH refined as rotating group:
 O1(H1)
;
_olex2_submission_special_instructions 'No special instructions were received'
_oxdiff_exptl_absorpt_empirical_details
;
Empirical correction (ABSPACK) includes:
- Absorption correction using spherical harmonics
- Frame scaling
;
_oxdiff_exptl_absorpt_empirical_full_max 1.243
_oxdiff_exptl_absorpt_empirical_full_min 0.809

loop_
_space_group_symop_id
_space_group_symop_operation_xyz
1 x,y,z
2 -x,y,-z+1/2
3 -x,-y,-z
4 x,-y,z-1/2

loop_
_atom_site_label
_atom_site_type_symbol
_atom_site_fract_x
_atom_site_fract_y
_atom_site_fract_z
_atom_site_U_iso_or_equiv
_atom_site_adp_type
_atom_site_occupancy
_atom_site_site_symmetry_order
_atom_site_refinement_flags_posn
_atom_site_refinement_flags_adp
_atom_site_refinement_flags_occupancy
Se1 Se 0.5 0.66492(4) 0.25 0.03829(15) Uani 1.000000 2 S T P
N1 N 0.60858(19) 0.7995(2) 0.3399(3) 0.0351(5) Uani 1.000000 1 . . .
C1 C 0.5601(2) 0.9309(3) 0.2990(4) 0.0313(6) Uani 1.000000 1 . . .
C2 C 0.6206(2) 1.0662(3) 0.3468(4) 0.0380(6) Uani 1.000000 1 . . .
H2 H 0.6991(2) 1.0678(3) 0.4102(4) 0.0456(7) Uiso 1.000000 1 R . .
C3 C 0.5608(3) 1.1916(3) 0.2975(4) 0.0427(7) Uani 1.000000 1 . . .
H3 H 0.5996(3) 1.2804(3) 0.3258(4) 0.0513(8) Uiso 1.000000 1 R . .
O1 O 0.80230(17) 0.69948(19) 0.5770(3) 0.0450(5) Uani 1.000000 1 . . .
H1 H 0.7462(17) 0.73793(19) 0.507(4) 0.0676(7) Uiso 1.000000 1 GR . .
O2 O 0.70508(17) 0.4941(2) 0.4788(3) 0.0480(5) Uani 1.000000 1 . . .
O3 O 0.9091(3) 0.0300(3) 0.6791(6) 0.1100(13) Uani 1.000000 1 . . .
N2 N 1.0 0.0921(4) 0.75 0.0717(13) Uani 1.000000 2 S T P
C4 C 0.8994(2) 0.4777(3) 0.6636(4) 0.0297(5) Uani 1.000000 1 . . .
C5 C 1.0 0.5532(4) 0.75 0.0291(7) Uani 1.000000 2 S T P
H5 H 1.0 0.6548(4) 0.75 0.0349(9) Uiso 1.000000 2 RS T P
C6 C 1.0 0.2538(4) 0.75 0.0409(9) Uani 1.000000 2 S T P
C7 C 0.8991(2) 0.3260(3) 0.6634(4) 0.0390(6) Uani 1.000000 1 . . .
H7 H 0.8322(2) 0.2743(3) 0.6060(4) 0.0468(8) Uiso 1.000000 1 R . .
C8 C 0.7919(2) 0.5563(3) 0.5642(4) 0.0325(6) Uani 1.000000 1 . . .

loop_
_atom_site_aniso_label
_atom_site_aniso_U_11
_atom_site_aniso_U_22
_atom_site_aniso_U_33
_atom_site_aniso_U_12
_atom_site_aniso_U_13
_atom_site_aniso_U_23
Se1 0.0325(2) 0.0267(2) 0.0525(3) -0.000000 -0.00208(18) 0.000000
N1 0.0270(11) 0.0328(11) 0.0427(13) -0.0001(9) -0.0027(10) 0.0021(9)
C1 0.0280(13) 0.0312(12) 0.0336(15) 0.0006(10) 0.0018(12) 0.0008(10)
C2 0.0334(14) 0.0388(14) 0.0390(16) -0.0088(11) -0.0025(13) -0.0036(11)
C3 0.0523(17) 0.0286(13) 0.0471(18) -0.0075(11) 0.0079(15) -0.0048(11)
O1 0.0327(11) 0.0323(9) 0.0631(15) 0.0025(8) -0.0122(10) -0.0003(9)
O2 0.0318(11) 0.0392(11) 0.0656(14) -0.0047(8) -0.0131(10) -0.0006(9)
O3 0.079(2) 0.0349(13) 0.192(4) -0.0115(13) -0.045(2) -0.0036(17)
N2 0.063(3) 0.0297(19) 0.112(4) -0.000000 -0.016(3) 0.000000
C4 0.0245(13) 0.0335(12) 0.0302(13) -0.0012(10) 0.0017(11) -0.0011(10)
C5 0.0269(18) 0.0290(17) 0.0309(19) -0.000000 0.0032(16) 0.000000
C6 0.037(2) 0.0260(17) 0.057(3) -0.000000 0.002(2) 0.000000
C7 0.0311(15) 0.0350(14) 0.0485(17) -0.0049(11) -0.0001(13) -0.0025(12)
C8 0.0260(13) 0.0341(13) 0.0358(15) -0.0017(10) 0.0008(12) 0.0015(10)

loop_
_atom_type_symbol
_atom_type_scat_dispersion_real
_atom_type_scat_dispersion_imag
_atom_type_scat_Cromer_Mann_a1
_atom_type_scat_Cromer_Mann_a2
_atom_type_scat_Cromer_Mann_a3
_atom_type_scat_Cromer_Mann_a4
_atom_type_scat_Cromer_Mann_b1
_atom_type_scat_Cromer_Mann_b2
_atom_type_scat_Cromer_Mann_b3
_atom_type_scat_Cromer_Mann_b4
_atom_type_scat_Cromer_Mann_c
_atom_type_scat_source
_atom_type_scat_dispersion_source
C 0.00347 0.00161 2.31000 1.02000 1.58860 0.86500 20.84390 10.20750 0.56870 51.65120 0.21560 'International Tables Volume C Table 6.1.1.4 (pp. 500-502)' 'Henke, Gullikson and Davis, At. Data and Nucl. Data Tables, 1993, 54, 2'
H 0.00000 0.00000 0.49300 0.32291 0.14019 0.04081 10.51090 26.12570 3.14236 57.79970 0.00304 'International Tables Volume C Table 6.1.1.4 (pp. 500-502)' 'Henke, Gullikson and Davis, At. Data and Nucl. Data Tables, 1993, 54, 2'
N 0.00653 0.00323 12.21260 3.13220 2.01250 1.16630 0.00570 9.89330 28.99750 0.58260 -11.52900 'International Tables Volume C Table 6.1.1.4 (pp. 500-502)' 'Henke, Gullikson and Davis, At. Data and Nucl. Data Tables, 1993, 54, 2'
O 0.01158 0.00611 3.04850 2.28680 1.54630 0.86700 13.27710 5.70110 0.32390 32.90890 0.25080 'International Tables Volume C Table 6.1.1.4 (pp. 500-502)' 'Henke, Gullikson and Davis, At. Data and Nucl. Data Tables, 1993, 54, 2'
Se -0.08110 2.30834 17.00060 5.81960 3.97310 4.35430 2.40980 0.27260 15.23720 43.81630 2.84090 'International Tables Volume C Table 6.1.1.4 (pp. 500-502)' 'Henke, Gullikson and Davis, At. Data and Nucl. Data Tables, 1993, 54, 2'

loop_
_geom_angle_atom_site_label_1
_geom_angle_atom_site_label_2
_geom_angle_atom_site_label_3
_geom_angle
_geom_angle_site_symmetry_1
_geom_angle_site_symmetry_3
_geom_angle_publ_flag
N1 Se1 N1 92.76(14) . 2_655 ?
C1 N1 Se1 107.94(17) . 2_655 ?
C1 C1 N1 115.68(14) 2_655 . ?
C2 C1 N1 124.3(2) . . ?
H2 C2 C1 120.88(15) . . ?
C3 C2 C1 118.2(3) . . ?
C3 C2 H2 120.88(17) . . ?
C3 C3 C2 121.77(16) 2_655 . ?
H3 C3 C2 119.12(17) . . ?
C8 O1 H1 109.5 . . ?
O3 N2 O3 124.1(4) 2_756 . ?
C6 N2 O3 117.9(2) . . ?
C6 N2 O3 117.9(2) . 2_756 ?
C7 C4 C5 120.0(3) . . ?
C8 C4 C5 121.3(2) . . ?
C8 C4 C7 118.7(2) . . ?
C4 C5 C4 120.3(3) 2_756 . ?
H5 C5 C4 119.83(16) . . ?
H5 C5 C4 119.83(16) . 2_756 ?
C7 C6 N2 118.69(17) . . ?
C7 C6 N2 118.69(17) 2_756 . ?
C7 C6 C7 122.6(3) 2_756 . ?
C6 C7 C4 118.5(3) . . ?
H7 C7 C4 120.73(16) . . ?
H7 C7 C6 120.73(17) . . ?
O2 C8 O1 123.9(2) . . ?
C4 C8 O1 113.0(2) . . ?
C4 C8 O2 123.1(2) . . ?

loop_
_geom_bond_atom_site_label_1
_geom_bond_atom_site_label_2
_geom_bond_distance
_geom_bond_site_symmetry_2
_geom_bond_publ_flag
Se1 N1 1.785(2) 2_655 ?
Se1 N1 1.785(2) . ?
N1 C1 1.335(3) . ?
C1 C1 1.427(5) 2_655 ?
C1 C2 1.429(3) . ?
C2 H2 0.9300 . ?
C2 C3 1.350(4) . ?
C3 C3 1.434(6) 2_655 ?
C3 H3 0.9300 . ?
O1 H1 0.8200 . ?
O1 C8 1.317(3) . ?
O2 C8 1.212(3) . ?
O3 N2 1.213(3) . ?
N2 C6 1.479(5) . ?
C4 C5 1.389(3) . ?
C4 C7 1.388(3) . ?
C4 C8 1.491(4) . ?
C5 H5 0.9300 . ?
C6 C7 1.377(3) 2_756 ?
C6 C7 1.377(3) . ?
C7 H7 0.9300 . ?

loop_
_geom_torsion_atom_site_label_1
_geom_torsion_atom_site_label_2
_geom_torsion_atom_site_label_3
_geom_torsion_atom_site_label_4
_geom_torsion
_geom_torsion_site_symmetry_1
_geom_torsion_site_symmetry_2
_geom_torsion_site_symmetry_3
_geom_torsion_site_symmetry_4
_geom_torsion_publ_flag
Se1 N1 C1 C1 0.7(2) . 2_655 2_655 . ?
Se1 N1 C1 C1 0.7(2) . . . 2_655 ?
Se1 N1 C1 C2 -179.32(15) . . . . ?
Se1 N1 C1 C2 -179.32(15) 2_655 . . . ?
N1 C1 C1 N1 -0.92(18) . . 2_655 2_655 ?
N1 C1 C1 C2 179.1(3) . . 2_655 2_655 ?
N1 C1 C2 C3 -179.7(3) . . . . ?
C1 C1 C2 C3 0.3(4) 2_655 . . . ?
C1 C2 C3 C3 1.1(3) . . . 2_655 ?
C2 C3 C3 C2 -1.8(3) . . 2_655 2_655 ?
O1 C8 C4 C5 -3.1(2) . . . . ?
O1 C8 C4 C7 179.0(2) . . . . ?
O2 C8 C4 C5 176.0(2) . . . . ?
O2 C8 C4 C7 -2.0(3) . . . . ?
O3 N2 C6 C7 -2.5(3) . . . . ?
O3 N2 C6 C7 177.5(3) . . . 2_756 ?
N2 C6 C7 C4 -179.98(17) . . . . ?
N2 C6 C7 C4 -179.98(17) . . 2_756 2_756 ?
C4 C5 C4 C7 0.03(18) . . 2_756 2_756 ?
C4 C5 C4 C8 -177.89(10) . . 2_756 2_756 ?
C4 C7 C6 C7 0.0(4) . . . 2_756 ?
